data_4108566
loop_
_publ_author_name
'Matthew Carnes'
'Daniela Buccella'
'Theo Siegrist'
'Michael L. Steigerwald'
'Colin Nuckolls'

_publ_section_title
;
 Reactions of Strained Hydrocarbons with Alkene and Alkyne Metathesis
 Catalysts
;
_journal_name_full 'Journal of the American Chemical Society'
_journal_page_first 14078
_journal_page_last 14079
_journal_paper_doi 10.1021/ja806351m
_journal_volume 130
_journal_year 2008
_chemical_formula_sum 'C48 H30'
_chemical_formula_weight 606.72
_chemical_name_systematic
;
 ?
;
_space_group_IT_number 2
_symmetry_cell_setting triclinic
_symmetry_space_group_name_Hall '-P 1'
_symmetry_space_group_name_H-M 'P -1'
_atom_sites_solution_hydrogens geom
_atom_sites_solution_primary direct
_atom_sites_solution_secondary difmap
_audit_creation_method SHELXL-97
_cell_angle_alpha 87.834(2)
_cell_angle_beta 62.809(2)
_cell_angle_gamma 80.779(2)
_cell_formula_units_Z 2
_cell_length_a 11.7440(13)
_cell_length_b 12.5222(14)
_cell_length_c 12.5635(14)
_cell_measurement_reflns_used 2656
_cell_measurement_temperature 125(2)
_cell_measurement_theta_max 30.57
_cell_measurement_theta_min 2.36
_cell_volume 1620.9(3)
_computing_cell_refinement 'Bruker SMART'
_computing_data_collection 'Bruker SMART'
_computing_data_reduction 'Bruker SAINT'
_computing_molecular_graphics 'Bruker SHELXTL'
_computing_publication_material 'Bruker SHELXTL'
_computing_structure_refinement 'SHELXL-97 (Sheldrick, 1997)'
_computing_structure_solution 'SHELXS-97 (Sheldrick, 1990)'
_diffrn_ambient_temperature 125(2)
_diffrn_measured_fraction_theta_full 1.000
_diffrn_measured_fraction_theta_max 1.000
_diffrn_measurement_device_type 'CCD area detector'
_diffrn_measurement_method 'phi and omega scans'
_diffrn_radiation_monochromator graphite
_diffrn_radiation_source 'fine-focus sealed tube'
_diffrn_radiation_type MoK\a
_diffrn_radiation_wavelength 0.71073
_diffrn_reflns_av_R_equivalents 0.1143
_diffrn_reflns_av_sigmaI/netI 0.1455
_diffrn_reflns_limit_h_max 14
_diffrn_reflns_limit_h_min -14
_diffrn_reflns_limit_k_max 15
_diffrn_reflns_limit_k_min -15
_diffrn_reflns_limit_l_max 15
_diffrn_reflns_limit_l_min -15
_diffrn_reflns_number 19704
_diffrn_reflns_theta_full 26.37
_diffrn_reflns_theta_max 26.37
_diffrn_reflns_theta_min 1.65
_exptl_absorpt_coefficient_mu 0.070
_exptl_absorpt_correction_T_max 0.9993
_exptl_absorpt_correction_T_min 0.9874
_exptl_absorpt_correction_type empirical
_exptl_absorpt_process_details SADABS
_exptl_crystal_colour COLORLESS
_exptl_crystal_density_diffrn 1.243
_exptl_crystal_description PLATE
_exptl_crystal_F_000 636
_exptl_crystal_size_max 0.18
_exptl_crystal_size_mid 0.18
_exptl_crystal_size_min 0.01
_refine_diff_density_max 0.274
_refine_diff_density_min -0.271
_refine_diff_density_rms 0.051
_refine_ls_extinction_coef 0.0042(8)
_refine_ls_extinction_expression Fc^*^=kFc[1+0.001xFc^2^\l^3^/sin(2\q)]^-1/4^
_refine_ls_extinction_method SHELXL
_refine_ls_goodness_of_fit_ref 0.920
_refine_ls_hydrogen_treatment constr
_refine_ls_matrix_type full
_refine_ls_number_parameters 434
_refine_ls_number_reflns 6645
_refine_ls_number_restraints 0
_refine_ls_restrained_S_all 0.920
_refine_ls_R_factor_all 0.1609
_refine_ls_R_factor_gt 0.0574
_refine_ls_shift/su_max 0.000
_refine_ls_shift/su_mean 0.000
_refine_ls_structure_factor_coef Fsqd
_refine_ls_weighting_details 'calc w=1/[\s^2^(Fo^2^)+(0.0422P)^2^+0.0000P] where P=(Fo^2^+2Fc^2^)/3'
_refine_ls_weighting_scheme calc
_refine_ls_wR_factor_gt 0.0972
_refine_ls_wR_factor_ref 0.1287
_reflns_number_gt 3094
_reflns_number_total 6645
_reflns_threshold_expression >2sigma(I)
_cod_data_source_file ja806351m_si_002.cif
_cod_data_source_block mcts10
_cod_database_code 4108566

loop_
_symmetry_equiv_pos_as_xyz
'x, y, z'
'-x, -y, -z'

loop_
_atom_site_label
_atom_site_type_symbol
_atom_site_fract_x
_atom_site_fract_y
_atom_site_fract_z
_atom_site_U_iso_or_equiv
_atom_site_adp_type
_atom_site_occupancy
_atom_site_symmetry_multiplicity
_atom_site_calc_flag
_atom_site_refinement_flags
C1 C 0.4696(3) 0.7871(2) 0.3863(2) 0.0219(7) Uani 1 1 d .
C2 C 0.5248(3) 0.7526(2) 0.4624(2) 0.0212(7) Uani 1 1 d .
C3 C 0.6602(3) 0.7352(2) 0.4180(2) 0.0211(7) Uani 1 1 d .
C4 C 0.7404(3) 0.7558(2) 0.2993(2) 0.0204(7) Uani 1 1 d .
C5 C 0.6853(3) 0.7898(2) 0.2222(2) 0.0207(7) Uani 1 1 d .
C6 C 0.5507(3) 0.8037(2) 0.2651(2) 0.0208(7) Uani 1 1 d .
C7 C 0.3022(3) 0.9608(2) 0.5687(3) 0.0306(8) Uani 1 1 d .
H7A H 0.3017 1.0350 0.5497 0.037 Uiso 1 1 calc R
C8 C 0.3510(3) 0.9231(2) 0.6418(3) 0.0287(7) Uani 1 1 d .
H8A H 0.3813 0.9727 0.6744 0.034 Uiso 1 1 calc R
C9 C 0.8136(3) 0.5170(2) 0.3835(3) 0.0308(8) Uani 1 1 d .
H9A H 0.7770 0.4523 0.4012 0.037 Uiso 1 1 calc R
C10 C 0.8863(3) 0.5361(2) 0.2693(3) 0.0316(8) Uani 1 1 d .
H10A H 0.8959 0.4863 0.2095 0.038 Uiso 1 1 calc R
C11 C 0.7262(3) 0.6388(2) 0.0308(2) 0.0297(7) Uani 1 1 d .
H11A H 0.7705 0.5667 0.0217 0.036 Uiso 1 1 calc R
C12 C 0.5986(3) 0.6552(2) 0.0673(3) 0.0320(8) Uani 1 1 d .
H12A H 0.5567 0.5935 0.0817 0.038 Uiso 1 1 calc R
C13 C 0.3249(3) 0.8046(2) 0.4344(2) 0.0227(7) Uani 1 1 d .
C14 C 0.2480(3) 0.8918(2) 0.5151(2) 0.0251(7) Uani 1 1 d .
C15 C 0.1152(3) 0.9131(2) 0.5492(3) 0.0308(8) Uani 1 1 d .
H15A H 0.0633 0.9743 0.6003 0.037 Uiso 1 1 calc R
C16 C 0.0582(3) 0.8465(3) 0.5098(3) 0.0326(8) Uani 1 1 d .
H16A H -0.0324 0.8615 0.5346 0.039 Uiso 1 1 calc R
C17 C 0.1328(3) 0.7583(2) 0.4344(3) 0.0313(8) Uani 1 1 d .
H17A H 0.0931 0.7112 0.4093 0.038 Uiso 1 1 calc R
C18 C 0.2658(3) 0.7380(2) 0.3952(2) 0.0268(7) Uani 1 1 d .
H18A H 0.3171 0.6783 0.3411 0.032 Uiso 1 1 calc R
C19 C 0.4411(3) 0.7274(2) 0.5892(2) 0.0215(7) Uani 1 1 d .
C20 C 0.3616(3) 0.8093(2) 0.6761(2) 0.0236(7) Uani 1 1 d .
C21 C 0.2919(3) 0.7813(3) 0.7946(3) 0.0326(8) Uani 1 1 d .
H21A H 0.2397 0.8366 0.8544 0.039 Uiso 1 1 calc R
C22 C 0.2976(3) 0.6749(3) 0.8259(3) 0.0363(8) Uani 1 1 d .
H22A H 0.2477 0.6571 0.9066 0.044 Uiso 1 1 calc R
C23 C 0.3749(3) 0.5943(3) 0.7413(3) 0.0345(8) Uani 1 1 d .
H23A H 0.3788 0.5209 0.7635 0.041 Uiso 1 1 calc R
C24 C 0.4475(3) 0.6199(2) 0.6234(3) 0.0274(7) Uani 1 1 d .
H24A H 0.5021 0.5639 0.5652 0.033 Uiso 1 1 calc R
C25 C 0.7172(3) 0.6962(2) 0.5003(2) 0.0232(7) Uani 1 1 d .
C26 C 0.7860(3) 0.5908(2) 0.4850(3) 0.0266(7) Uani 1 1 d .
C27 C 0.8276(3) 0.5546(3) 0.5699(3) 0.0411(9) Uani 1 1 d .
H27A H 0.8715 0.4825 0.5625 0.049 Uiso 1 1 calc R
C28 C 0.8064(3) 0.6212(3) 0.6638(3) 0.0454(9) Uani 1 1 d .
H28A H 0.8375 0.5953 0.7194 0.055 Uiso 1 1 calc R
C29 C 0.7402(3) 0.7256(3) 0.6779(3) 0.0383(8) Uani 1 1 d .
H29A H 0.7260 0.7719 0.7426 0.046 Uiso 1 1 calc R
C30 C 0.6951(3) 0.7618(2) 0.5969(2) 0.0273(7) Uani 1 1 d .
H30A H 0.6480 0.8330 0.6073 0.033 Uiso 1 1 calc R
C31 C 0.8846(3) 0.7369(2) 0.2533(2) 0.0211(7) Uani 1 1 d .
C32 C 0.9531(3) 0.6319(2) 0.2314(2) 0.0262(7) Uani 1 1 d .
C33 C 1.0886(3) 0.6165(2) 0.1796(2) 0.0302(8) Uani 1 1 d .
H33A H 1.1360 0.5450 0.1606 0.036 Uiso 1 1 calc R
C34 C 1.1542(3) 0.7025(3) 0.1557(3) 0.0316(8) Uani 1 1 d .
H34A H 1.2463 0.6904 0.1205 0.038 Uiso 1 1 calc R
C35 C 1.0866(3) 0.8067(2) 0.1827(3) 0.0295(7) Uani 1 1 d .
H35A H 1.1316 0.8665 0.1689 0.035 Uiso 1 1 calc R
C36 C 0.9530(3) 0.8238(2) 0.2299(2) 0.0246(7) Uani 1 1 d .
H36A H 0.9069 0.8957 0.2468 0.029 Uiso 1 1 calc R
C37 C 0.7720(2) 0.8080(2) 0.0935(2) 0.0207(7) Uani 1 1 d .
C38 C 0.8011(3) 0.7294(2) 0.0041(3) 0.0253(7) Uani 1 1 d .
C39 C 0.8950(3) 0.7401(3) -0.1107(3) 0.0312(8) Uani 1 1 d .
H39A H 0.9174 0.6848 -0.1699 0.037 Uiso 1 1 calc R
C40 C 0.9577(3) 0.8300(3) -0.1419(3) 0.0356(8) Uani 1 1 d .
H40A H 1.0235 0.8351 -0.2213 0.043 Uiso 1 1 calc R
C41 C 0.9242(3) 0.9111(2) -0.0580(3) 0.0296(7) Uani 1 1 d .
H41A H 0.9628 0.9748 -0.0798 0.036 Uiso 1 1 calc R
C42 C 0.8326(3) 0.8994(2) 0.0602(3) 0.0260(7) Uani 1 1 d .
H42A H 0.8112 0.9548 0.1190 0.031 Uiso 1 1 calc R
C43 C 0.4944(3) 0.8354(2) 0.1806(2) 0.0237(7) Uani 1 1 d .
C44 C 0.5179(3) 0.7637(2) 0.0870(3) 0.0263(7) Uani 1 1 d .
C45 C 0.4625(3) 0.7949(3) 0.0105(3) 0.0336(8) Uani 1 1 d .
H45A H 0.4775 0.7465 -0.0526 0.040 Uiso 1 1 calc R
C46 C 0.3871(3) 0.8942(3) 0.0251(3) 0.0350(8) Uani 1 1 d .
H46A H 0.3514 0.9142 -0.0284 0.042 Uiso 1 1 calc R
C47 C 0.3625(3) 0.9658(3) 0.1177(3) 0.0336(8) Uani 1 1 d .
H47A H 0.3099 1.0344 0.1281 0.040 Uiso 1 1 calc R
C48 C 0.4161(3) 0.9354(2) 0.1950(3) 0.0270(7) Uani 1 1 d .
H48A H 0.3991 0.9839 0.2588 0.032 Uiso 1 1 calc R

loop_
_atom_site_aniso_label
_atom_site_aniso_U_11
_atom_site_aniso_U_22
_atom_site_aniso_U_33
_atom_site_aniso_U_23
_atom_site_aniso_U_13
_atom_site_aniso_U_12
C1 0.0224(16) 0.0206(16) 0.0232(17) -0.0003(13) -0.0114(14) -0.0017(12)
C2 0.0248(17) 0.0188(16) 0.0180(16) 0.0003(12) -0.0073(13) -0.0056(13)
C3 0.0214(16) 0.0209(16) 0.0189(16) 0.0003(12) -0.0073(13) -0.0033(13)
C4 0.0231(16) 0.0160(15) 0.0228(16) -0.0024(12) -0.0115(14) -0.0006(12)
C5 0.0212(16) 0.0184(16) 0.0203(16) 0.0003(13) -0.0077(13) -0.0027(12)
C6 0.0221(16) 0.0199(16) 0.0214(16) -0.0001(13) -0.0105(14) -0.0035(13)
C7 0.0282(18) 0.0280(18) 0.0258(18) 0.0004(14) -0.0045(15) -0.0029(14)
C8 0.0238(17) 0.0303(19) 0.0253(18) -0.0066(14) -0.0052(15) -0.0040(14)
C9 0.0294(18) 0.0187(17) 0.047(2) 0.0036(15) -0.0196(17) -0.0053(14)
C10 0.0300(18) 0.0236(18) 0.041(2) -0.0018(15) -0.0165(17) -0.0007(14)
C11 0.039(2) 0.0255(18) 0.0247(17) -0.0026(14) -0.0159(16) -0.0017(15)
C12 0.038(2) 0.0316(19) 0.0282(18) 0.0011(15) -0.0148(16) -0.0125(15)
C13 0.0249(17) 0.0239(17) 0.0185(16) 0.0061(13) -0.0095(14) -0.0040(13)
C14 0.0219(17) 0.0272(18) 0.0225(17) 0.0072(14) -0.0074(14) -0.0041(13)
C15 0.0268(18) 0.0346(19) 0.0239(18) 0.0065(14) -0.0075(15) 0.0003(15)
C16 0.0223(17) 0.046(2) 0.0293(19) 0.0125(16) -0.0123(15) -0.0051(16)
C17 0.0299(19) 0.040(2) 0.0327(19) 0.0130(16) -0.0202(16) -0.0135(16)
C18 0.0275(18) 0.0301(18) 0.0250(17) 0.0049(14) -0.0136(15) -0.0066(14)
C19 0.0193(16) 0.0249(17) 0.0238(17) 0.0024(13) -0.0114(14) -0.0084(13)
C20 0.0205(16) 0.0289(18) 0.0225(17) 0.0025(14) -0.0100(14) -0.0067(13)
C21 0.0280(18) 0.042(2) 0.0256(18) -0.0012(16) -0.0107(15) -0.0056(15)
C22 0.038(2) 0.052(2) 0.0182(17) 0.0102(16) -0.0097(15) -0.0149(17)
C23 0.039(2) 0.037(2) 0.035(2) 0.0159(16) -0.0215(17) -0.0168(16)
C24 0.0271(18) 0.0282(18) 0.0277(18) 0.0001(14) -0.0126(15) -0.0057(14)
C25 0.0202(16) 0.0264(18) 0.0213(16) 0.0058(14) -0.0075(14) -0.0065(13)
C26 0.0243(17) 0.0271(18) 0.0310(18) 0.0078(14) -0.0138(15) -0.0088(14)
C27 0.047(2) 0.035(2) 0.051(2) 0.0138(18) -0.0318(19) -0.0065(16)
C28 0.066(3) 0.044(2) 0.051(2) 0.0152(19) -0.048(2) -0.0116(19)
C29 0.051(2) 0.046(2) 0.0312(19) 0.0055(16) -0.0275(18) -0.0187(18)
C30 0.0300(18) 0.0294(18) 0.0263(18) 0.0047(14) -0.0147(15) -0.0099(14)
C31 0.0205(16) 0.0238(17) 0.0172(16) 0.0013(13) -0.0078(13) -0.0014(13)
C32 0.0284(18) 0.0273(18) 0.0233(17) -0.0002(14) -0.0120(15) -0.0043(14)
C33 0.0258(18) 0.0328(19) 0.0232(17) -0.0045(14) -0.0073(14) 0.0078(15)
C34 0.0186(17) 0.048(2) 0.0250(18) 0.0028(15) -0.0079(14) -0.0034(16)
C35 0.0259(18) 0.036(2) 0.0300(18) 0.0091(15) -0.0139(15) -0.0105(15)
C36 0.0268(18) 0.0211(17) 0.0266(17) 0.0023(13) -0.0134(15) -0.0025(13)
C37 0.0183(16) 0.0244(17) 0.0191(16) 0.0045(13) -0.0087(13) -0.0031(13)
C38 0.0205(16) 0.0283(18) 0.0260(17) 0.0023(14) -0.0109(14) -0.0005(13)
C39 0.0333(19) 0.040(2) 0.0185(17) -0.0053(15) -0.0133(15) 0.0058(15)
C40 0.0202(17) 0.061(2) 0.0213(18) 0.0119(17) -0.0055(14) -0.0097(16)
C41 0.0284(18) 0.036(2) 0.0322(19) 0.0165(16) -0.0192(16) -0.0140(15)
C42 0.0240(17) 0.0292(18) 0.0276(18) 0.0048(14) -0.0142(15) -0.0050(14)
C43 0.0204(16) 0.0295(18) 0.0219(16) 0.0055(14) -0.0093(14) -0.0082(14)
C44 0.0247(17) 0.0343(19) 0.0218(17) 0.0058(14) -0.0100(14) -0.0130(14)
C45 0.0310(19) 0.050(2) 0.0275(18) 0.0084(16) -0.0148(16) -0.0236(17)
C46 0.0290(19) 0.053(2) 0.0321(19) 0.0201(17) -0.0188(16) -0.0207(17)
C47 0.0237(18) 0.041(2) 0.039(2) 0.0147(17) -0.0167(16) -0.0079(15)
C48 0.0221(17) 0.0291(18) 0.0281(18) 0.0057(14) -0.0097(14) -0.0063(14)

loop_
_atom_type_symbol
_atom_type_description
_atom_type_scat_dispersion_real
_atom_type_scat_dispersion_imag
_atom_type_scat_source
C C 0.0033 0.0016 'International Tables Vol C Tables 4.2.6.8 and 6.1.1.4'
H H 0.0000 0.0000 'International Tables Vol C Tables 4.2.6.8 and 6.1.1.4'

loop_
_geom_angle_atom_site_label_1
_geom_angle_atom_site_label_2
_geom_angle_atom_site_label_3
_geom_angle
C2 C1 C6 119.6(3)
C2 C1 C13 119.7(2)
C6 C1 C13 120.6(2)
C1 C2 C3 120.2(3)
C1 C2 C19 120.5(2)
C3 C2 C19 119.3(3)
C4 C3 C2 120.3(3)
C4 C3 C25 120.4(2)
C2 C3 C25 119.2(2)
C3 C4 C5 119.7(3)
C3 C4 C31 119.7(2)
C5 C4 C31 120.6(2)
C6 C5 C4 120.2(3)
C6 C5 C37 120.2(2)
C4 C5 C37 119.6(2)
C5 C6 C1 120.0(3)
C5 C6 C43 119.3(2)
C1 C6 C43 120.7(2)
C8 C7 C14 122.8(3)
C7 C8 C20 124.5(3)
C10 C9 C26 124.0(3)
C9 C10 C32 122.7(3)
C12 C11 C38 122.2(3)
C11 C12 C44 124.2(3)
C18 C13 C14 119.2(3)
C18 C13 C1 120.7(3)
C14 C13 C1 120.1(3)
C15 C14 C13 119.1(3)
C15 C14 C7 118.7(3)
C13 C14 C7 122.3(3)
C16 C15 C14 121.0(3)
C17 C16 C15 119.9(3)
C16 C17 C18 120.2(3)
C17 C18 C13 120.6(3)
C24 C19 C20 119.1(3)
C24 C19 C2 119.2(3)
C20 C19 C2 121.6(3)
C21 C20 C19 119.0(3)
C21 C20 C8 120.8(3)
C19 C20 C8 120.2(3)
C22 C21 C20 120.9(3)
C23 C22 C21 120.3(3)
C22 C23 C24 120.0(3)
C23 C24 C19 120.6(3)
C30 C25 C26 119.6(3)
C30 C25 C3 120.1(3)
C26 C25 C3 120.2(3)
C27 C26 C25 118.2(3)
C27 C26 C9 119.6(3)
C25 C26 C9 122.2(3)
C28 C27 C26 121.3(3)
C27 C28 C29 120.4(3)
C30 C29 C28 119.1(3)
C29 C30 C25 121.4(3)
C32 C31 C36 118.8(3)
C32 C31 C4 120.2(2)
C36 C31 C4 121.0(2)
C31 C32 C33 119.1(3)
C31 C32 C10 121.8(3)
C33 C32 C10 118.9(3)
C34 C33 C32 121.2(3)
C33 C34 C35 120.0(3)
C34 C35 C36 119.7(3)
C35 C36 C31 121.1(3)
C42 C37 C38 118.3(3)
C42 C37 C5 121.1(3)
C38 C37 C5 120.5(2)
C39 C38 C37 119.6(3)
C39 C38 C11 119.8(3)
C37 C38 C11 120.4(3)
C38 C39 C40 121.4(3)
C41 C40 C39 119.8(3)
C40 C41 C42 119.4(3)
C37 C42 C41 121.3(3)
C48 C43 C44 119.0(3)
C48 C43 C6 120.6(3)
C44 C43 C6 120.4(3)
C45 C44 C43 119.0(3)
C45 C44 C12 119.0(3)
C43 C44 C12 122.0(3)
C46 C45 C44 121.1(3)
C45 C46 C47 120.5(3)
C46 C47 C48 119.0(3)
C47 C48 C43 121.4(3)

loop_
_geom_bond_atom_site_label_1
_geom_bond_atom_site_label_2
_geom_bond_distance
C1 C2 1.401(4)
C1 C6 1.409(4)
C1 C13 1.501(4)
C2 C3 1.405(4)
C2 C19 1.495(4)
C3 C4 1.394(4)
C3 C25 1.499(4)
C4 C5 1.411(4)
C4 C31 1.499(4)
C5 C6 1.400(4)
C5 C37 1.499(4)
C6 C43 1.499(4)
C7 C8 1.326(4)
C7 C14 1.489(4)
C8 C20 1.476(4)
C9 C10 1.328(4)
C9 C26 1.483(4)
C10 C32 1.483(4)
C11 C12 1.333(4)
C11 C38 1.481(4)
C12 C44 1.484(4)
C13 C18 1.396(4)
C13 C14 1.402(4)
C14 C15 1.397(4)
C15 C16 1.378(4)
C16 C17 1.376(4)
C17 C18 1.388(4)
C19 C24 1.398(4)
C19 C20 1.400(4)
C20 C21 1.395(4)
C21 C22 1.376(4)
C22 C23 1.370(4)
C23 C24 1.387(4)
C25 C30 1.391(4)
C25 C26 1.402(4)
C26 C27 1.397(4)
C27 C28 1.374(4)
C28 C29 1.383(4)
C29 C30 1.379(4)
C31 C32 1.393(4)
C31 C36 1.398(4)
C32 C33 1.399(4)
C33 C34 1.369(4)
C34 C35 1.381(4)
C35 C36 1.382(4)
C37 C42 1.394(4)
C37 C38 1.404(4)
C38 C39 1.376(4)
C39 C40 1.390(4)
C40 C41 1.369(4)
C41 C42 1.400(4)
C43 C48 1.394(4)
C43 C44 1.403(4)
C44 C45 1.400(4)
C45 C46 1.371(4)
C46 C47 1.388(4)
C47 C48 1.392(4)

loop_
_cod_related_entry_id
_cod_related_entry_database
_cod_related_entry_code
1 ChemSpider 30660341
